data_7221271
loop_
_publ_author_name
'Abrahams, I.'
'Bush, A.J.'
'Chan, S.C.M.'
'Krok, F.'
'Wrobel, W.'

_publ_section_title
;
 Stabilisation and characterisation of a new betaIII-phase in Zr-doped Bi2
 O3
;
_journal_name_full 'Journal of Materials Chemistry'
_journal_page_first 1715
_journal_page_last 1721
_journal_volume 11
_journal_year 2001
_chemical_formula_sum 'Bi1.85 O3.075 Zr0.15'
_chemical_name_systematic '(Bi1.85 Zr0.15) O3.075'
_space_group_IT_number 137
_symmetry_space_group_name_Hall '-P 4ac 2a'
_symmetry_space_group_name_H-M 'P 42/n m c :2'
_cell_angle_alpha 90
_cell_angle_beta 90
_cell_angle_gamma 90
_cell_formula_units_Z 4
_cell_length_a 7.7206
_cell_length_b 7.7206
_cell_length_c 5.637
_cell_volume 336.008
_citation_journal_id_ASTM JMACEP
_cod_data_source_file Abrahams_JMACEP_2001_1399.cif
_cod_data_source_block Bi1.85O3.075Zr0.15
_cod_original_cell_volume 336.0084
_cod_database_code 7221271

loop_
_symmetry_equiv_pos_as_xyz
x,y,z
-y+1/2,x,z+1/2
-x+1/2,-y+1/2,z
y,-x+1/2,z+1/2
x+1/2,-y,-z
y+1/2,x+1/2,-z+1/2
-x,y+1/2,-z
-y,-x,-z+1/2
-x,-y,-z
y-1/2,-x,-z-1/2
x-1/2,y-1/2,-z
-y,x-1/2,-z-1/2
-x-1/2,y,z
-y-1/2,-x-1/2,z-1/2
x,-y-1/2,z
y,x,z-1/2

loop_
_atom_site_label
_atom_site_type_symbol
_atom_site_fract_x
_atom_site_fract_y
_atom_site_fract_z
_atom_site_occupancy
_atom_site_U_iso_or_equiv
O3 O-2 0.25 0.75 0.206 0.075 0.0
Zr1 Zr+4 0.25 0.026 0.04 0.075 0.0
O2 O-2 0.4611 -0.063 0.7773 0.5 0.0
O1 O-2 0.25 0.25 0.8531 1 0.0
Bi1 Bi+3 0.25 0.0025 0.0097 0.925 0.0
